data_9010671
loop_
_publ_author_name
'Kampf, A. R.'
'Steele, I. M.'

_publ_section_title
;Magnesiopascoite, a new member of the pascoite group: description and crystal
 structure Locality: Blue Cap mine, San Juan County, Utah, USA
;
_journal_name_full 'The Canadian Mineralogist'
_journal_page_first 679
_journal_page_last 686
_journal_paper_doi 10.3749/canmin.46.3.679
_journal_volume 46
_journal_year 2008
_chemical_compound_source 'Blue Cap mine, San Juan County, Utah, USA'
_chemical_formula_sum 'Ca2 H32 Mg O44 V10'
_chemical_name_mineral Magnesiopascoite
_space_group_IT_number 12
_symmetry_space_group_name_Hall '-C 2y'
_symmetry_space_group_name_H-M 'C 1 2/m 1'
_cell_angle_alpha 90
_cell_angle_beta 120.305
_cell_angle_gamma 90
_cell_length_a 19.8442
_cell_length_b 9.9353
_cell_length_c 10.7149
_cell_formula_units_Z 2
_cell_volume 1823.855
_database_code_amcsd 0006192
_exptl_crystal_density_diffrn 2.458
_cod_original_formula_sum 'Ca2 Mg V10 O44 H32'
_cod_database_code 9010671

loop_
_space_group_symop_operation_xyz
x,y,z
1/2+x,1/2+y,z
x,-y,z
1/2+x,1/2-y,z
-x,y,-z
1/2-x,1/2+y,-z
-x,-y,-z
1/2-x,1/2-y,-z

loop_
_atom_site_aniso_label
_atom_site_aniso_U_11
_atom_site_aniso_U_22
_atom_site_aniso_U_33
_atom_site_aniso_U_12
_atom_site_aniso_U_13
_atom_site_aniso_U_23
Ca 0.02180 0.02090 0.02620 0.00000 0.01570 0.00000
Mg 0.03040 0.01350 0.01820 0.00000 0.01420 0.00000
V1 0.01690 0.01310 0.01950 0.00000 0.01160 0.00000
V2 0.01590 0.02000 0.01650 0.00000 0.01060 0.00000
V3 0.01420 0.02100 0.01680 0.00000 0.00950 0.00000
V4 0.02080 0.02770 0.01930 -0.00490 0.01140 -0.00770
O1 0.01890 0.03050 0.02480 0.00000 0.01420 0.00000
O2 0.01590 0.01690 0.01640 0.00000 0.00940 0.00000
O3 0.01710 0.01560 0.01870 -0.00060 0.01170 0.00040
O4 0.02490 0.01770 0.02540 -0.00290 0.01550 -0.00330
O5 0.02160 0.02930 0.02600 0.00000 0.01660 0.00000
O6 0.02180 0.02450 0.02050 -0.00260 0.01380 -0.00520
O7 0.01810 0.02540 0.02150 -0.00460 0.01150 -0.00450
O8 0.02000 0.03530 0.01810 0.00000 0.01010 0.00000
O9 0.02990 0.03850 0.02990 -0.00890 0.01520 -0.01620
O10 0.03880 0.03680 0.04760 0.00000 0.02090 0.00000
O11 0.05690 0.04440 0.02510 0.00000 0.02020 0.00000
O12 0.03710 0.04650 0.03660 -0.01330 0.01150 0.01350
O13 0.09780 0.01780 0.05950 0.00000 0.06670 0.00000
O14 0.04960 0.03000 0.04250 -0.01640 0.03310 -0.00900
O15 0.06660 0.02480 0.12240 0.00000 0.07950 0.00000

loop_
_atom_site_label
_atom_site_fract_x
_atom_site_fract_y
_atom_site_fract_z
_atom_site_U_iso_or_equiv
Ca 0.76667 0.50000 0.91341 0.02140
Mg 0.00000 0.50000 0.50000 0.01980
V1 0.50000 0.33296 0.00000 0.01540
V2 0.54298 0.50000 0.79713 0.01640
V3 0.65679 0.50000 0.12750 0.01660
V4 0.38560 0.34654 0.67065 0.02200
O1 0.72650 0.50000 0.09020 0.02330
O2 0.54990 0.50000 0.14320 0.01590
O3 0.41600 0.37550 0.03210 0.01590
O4 0.44980 0.23160 0.85530 0.02140
O5 0.61950 0.50000 0.77990 0.02360
O6 0.48280 0.36500 0.68210 0.02090
O7 0.68210 0.63520 0.25600 0.02100
O8 0.34950 0.50000 0.56340 0.02420
O9 0.34700 0.22760 0.55500 0.03270
O10 0.87990 0.50000 0.42850 0.04150
O11 0.97850 0.50000 0.28800 0.04230
O12 0.71900 0.68380 0.74730 0.04330
O13 0.00000 0.70370 0.50000 0.04620
O14 0.84230 0.67190 0.08250 0.03610
O15 0.87650 0.50000 0.88310 0.05700
H10 0.87000 0.56600 0.46800 0.11730
H11 0.96600 0.56800 0.23900 0.11690
H12a 0.74800 0.74600 0.73900 0.09950
H12b 0.71300 0.62700 0.68300 0.06590
H13 0.00100 0.75100 0.44100 0.06600
H14a 0.82600 0.70000 0.13400 0.04630
H14b 0.86600 0.72900 0.06300 0.05420
H15 0.89600 0.56400 0.86800 0.06370

loop_
_cod_related_entry_id
_cod_related_entry_database
_cod_related_entry_code
1 AMCSD 0006192
